data_7021416
loop_
_publ_author_name
'Qi, Ming-Li'
'Yu, Kai'
'Su, Zhan-Hua'
'Wang, Chun-Xiao'
'Wang, Chun-Mei'
'Zhou, Bai-Bin'
'Zhu, Chun-Cheng'

_publ_section_title
;
 Three new three-dimensional organic-inorganic hybrid compounds based on
 PMo12O40(n-) (n = 3 or 4) polyanions and Cu(I)-pyrazine/Cu(I)-pyrazine-Cl
 porous coordination polymers.
;
_journal_issue 21
_journal_name_full 'Dalton transactions (Cambridge, England : 2003)'
_journal_page_first 7586
_journal_page_last 7594
_journal_paper_doi 10.1039/c3dt50271f
_journal_volume 42
_journal_year 2013
_chemical_formula_moiety 'C24 H24 Cu4 Mo12 N12 O44 P, C4 H4 N2, 2(O)'
_chemical_formula_sum 'C28 H28 Cu4 Mo12 N14 O46 P'
_chemical_formula_weight 2733.10
_chemical_name_systematic
;
?
;
_space_group_IT_number 2
_symmetry_cell_setting triclinic
_symmetry_space_group_name_Hall '-P 1'
_symmetry_space_group_name_H-M 'P -1'
_atom_sites_solution_primary direct
_atom_sites_solution_secondary difmap
_audit_creation_method SHELXL-97
_cell_angle_alpha 97.574(2)
_cell_angle_beta 114.616(2)
_cell_angle_gamma 98.026(2)
_cell_formula_units_Z 1
_cell_length_a 12.0310(19)
_cell_length_b 12.0436(19)
_cell_length_c 12.293(2)
_cell_measurement_reflns_used 6990
_cell_measurement_temperature 273(2)
_cell_measurement_theta_max 28.37
_cell_measurement_theta_min 2.64
_cell_volume 1567.4(4)
_computing_cell_refinement 'Bruker SMART'
_computing_data_collection 'Bruker SMART'
_computing_data_reduction 'Bruker SAINT'
_computing_molecular_graphics 'Bruker SHELXTL'
_computing_publication_material 'Bruker SHELXTL'
_computing_structure_refinement 'SHELXL-97 (Sheldrick, 1997)'
_computing_structure_solution 'SHELXS-97 (Sheldrick, 1990)'
_diffrn_ambient_temperature 273(2)
_diffrn_measured_fraction_theta_full 0.988
_diffrn_measured_fraction_theta_max 0.988
_diffrn_measurement_device_type 'CCD area detector'
_diffrn_measurement_method 'phi and omega scans'
_diffrn_radiation_monochromator graphite
_diffrn_radiation_source 'fine-focus sealed tube'
_diffrn_radiation_type MoK\a
_diffrn_radiation_wavelength 0.71073
_diffrn_reflns_av_R_equivalents 0.0174
_diffrn_reflns_av_sigmaI/netI 0.0291
_diffrn_reflns_limit_h_max 16
_diffrn_reflns_limit_h_min -15
_diffrn_reflns_limit_k_max 16
_diffrn_reflns_limit_k_min -16
_diffrn_reflns_limit_l_max 16
_diffrn_reflns_limit_l_min -16
_diffrn_reflns_number 12400
_diffrn_reflns_theta_full 28.38
_diffrn_reflns_theta_max 28.38
_diffrn_reflns_theta_min 2.64
_exptl_absorpt_coefficient_mu 3.779
_exptl_absorpt_correction_type none
_exptl_crystal_colour translucent
_exptl_crystal_density_diffrn 2.895
_exptl_crystal_density_meas 2.895
_exptl_crystal_density_method 'not measured'
_exptl_crystal_description block
_exptl_crystal_F_000 1297
_exptl_crystal_size_max 0.32
_exptl_crystal_size_mid 0.28
_exptl_crystal_size_min 0.26
_refine_diff_density_max 1.889
_refine_diff_density_min -2.044
_refine_diff_density_rms 0.228
_refine_ls_extinction_method none
_refine_ls_goodness_of_fit_ref 1.100
_refine_ls_hydrogen_treatment constr
_refine_ls_matrix_type full
_refine_ls_number_parameters 475
_refine_ls_number_reflns 7855
_refine_ls_number_restraints 0
_refine_ls_restrained_S_all 1.100
_refine_ls_R_factor_all 0.0747
_refine_ls_R_factor_gt 0.0679
_refine_ls_shift/su_max 0.000
_refine_ls_shift/su_mean 0.000
_refine_ls_structure_factor_coef Fsqd
_refine_ls_weighting_details 'calc w=1/[\s^2^(Fo^2^)+(0.0527P)^2^+35.5375P] where P=(Fo^2^+2Fc^2^)/3'
_refine_ls_weighting_scheme calc
_refine_ls_wR_factor_gt 0.1774
_refine_ls_wR_factor_ref 0.1816
_reflns_number_gt 6196
_reflns_number_total 7855
_reflns_threshold_expression >2sigma(I)
_cod_data_source_file c3dt50271f.txt
_cod_data_source_block q3105_0m
_cod_depositor_comments
;
The following automatic conversions were performed:

'_symmetry_cell_setting' value 'Triclinic' changed to 'triclinic'
according to /home/saulius/struct/CIF-dictionaries/cif_core.dic
dictionary named 'cif_core.dic' version 2.4.2 from 2011-04-26.

Automatic conversion script
Id: cif_fix_values 1891 2012-01-12 08:04:46Z andrius 
;
_cod_database_code 7021416

loop_
_symmetry_equiv_pos_as_xyz
'x, y, z'
'-x, -y, -z'

loop_
_atom_site_label
_atom_site_type_symbol
_atom_site_fract_x
_atom_site_fract_y
_atom_site_fract_z
_atom_site_U_iso_or_equiv
_atom_site_adp_type
_atom_site_occupancy
_atom_site_symmetry_multiplicity
_atom_site_calc_flag
_atom_site_refinement_flags
C6 C 0.4281(13) -0.0801(11) 0.9005(13) 0.057(3) Uani 1 1 d .
H6 H 0.3777 -0.1347 0.8289 0.068 Uiso 1 1 calc R
O10 O 0.0667(8) 0.2358(9) 0.3897(9) 0.060(3) Uani 1 1 d .
O7 O 0.4504(13) 0.5083(11) 0.3683(12) 0.084(3) Uani 1 1 d .
O1 O 0.4661(12) 0.2470(10) 0.8043(10) 0.073(3) Uani 1 1 d .
C4 C 0.9295(12) 0.2630(11) 0.9623(12) 0.048(3) Uani 1 1 d .
H4 H 0.9665 0.2957 1.0455 0.057 Uiso 1 1 calc R
O14 O 0.3119(9) 0.3955(7) 0.1676(11) 0.064(3) Uani 1 1 d .
O9 O 0.3024(10) 0.3088(12) 0.5927(8) 0.088(4) Uani 1 1 d .
O5 O 0.1389(9) 0.6822(9) 0.5213(10) 0.067(3) Uani 1 1 d .
C2 C 0.8304(13) 0.1723(10) 0.7240(11) 0.049(3) Uani 1 1 d .
H2 H 0.7943 0.1388 0.6411 0.059 Uiso 1 1 calc R
C12 C 0.5107(14) 0.0047(12) 0.8993(13) 0.058(3) Uani 1 1 d .
H12 H 0.5180 0.0059 0.8270 0.070 Uiso 1 1 calc R
C1 C 0.7593(11) 0.1673(9) 0.7831(11) 0.045(3) Uani 1 1 d .
H1 H 0.6746 0.1331 0.7392 0.053 Uiso 1 1 calc R
C3 C 0.9997(11) 0.2686(10) 0.8990(11) 0.044(3) Uani 1 1 d .
H3 H 1.0839 0.3049 0.9407 0.053 Uiso 1 1 calc R
O6 O 0.4676(12) 0.6004(11) 0.5716(11) 0.082(3) Uani 1 1 d .
O11 O 0.1718(13) 0.3712(8) 0.2808(10) 0.073(3) Uani 1 1 d .
O12 O 0.2101(14) 0.5947(8) 0.3478(10) 0.079(4) Uani 1 1 d .
N2 N 0.9517(10) 0.2239(9) 0.7798(9) 0.047(2) Uani 1 1 d .
O15 O 0.5140(10) 0.7827(11) 0.4151(8) 0.079(4) Uani 1 1 d .
O2 O 0.4691(9) 0.4717(7) 0.7804(11) 0.065(3) Uani 1 1 d .
O13 O 0.1098(10) 0.5006(8) 0.1034(9) 0.080(4) Uani 1 1 d .
O16 O 0.5652(9) 0.9460(6) 0.6187(8) 0.055(2) Uani 1 1 d .
O8 O 0.1896(12) 0.4652(8) 0.4954(10) 0.071(3) Uani 1 1 d .
O3 O 0.5409(9) 0.6935(8) 0.9258(8) 0.054(2) Uani 1 1 d .
N1 N 0.8061(10) 0.2103(9) 0.9052(10) 0.051(3) Uani 1 1 d .
Mo1 Mo 0.23246(8) 0.50263(8) 0.22921(8) 0.0351(2) Uani 1 1 d .
Mo2 Mo 0.54382(9) 0.80480(7) 0.57794(8) 0.0389(2) Uani 1 1 d .
Mo3 Mo 0.52990(9) 0.63358(8) 0.79034(8) 0.0376(2) Uani 1 1 d .
Mo4 Mo 0.20523(8) 0.31930(8) 0.42504(9) 0.0396(2) Uani 1 1 d .
Mo5 Mo 0.46928(10) 0.32706(8) 0.70402(8) 0.0373(2) Uani 1 1 d .
Mo6 Mo 0.25629(9) 0.62403(9) 0.52049(10) 0.0418(2) Uani 1 1 d .
P1 P 0.5000 0.5000 0.5000 0.0207(6) Uani 1 2 d S
Cu2 Cu 0.7001(2) 0.21789(15) 0.9916(2) 0.0777(7) Uani 1 1 d .
Cu1 Cu 1.0604(3) 0.25071(18) 0.6856(2) 0.1081(11) Uani 1 1 d .
N6 N 0.7517(9) 0.3701(8) 1.1054(10) 0.047(2) Uani 1 1 d .
N5 N 1.1513(11) 0.4089(9) 0.7549(10) 0.050(3) Uani 1 1 d .
O21 O 0.3532(10) 0.6198(7) 0.2332(12) 0.076(4) Uani 1 1 d .
O20 O 0.7124(10) 0.7888(11) 0.6192(8) 0.077(4) Uani 1 1 d .
C11 C 0.6988(12) 0.4552(12) 1.0708(11) 0.049(3) Uani 1 1 d .
H11 H 0.6259 0.4404 0.9977 0.059 Uiso 1 1 calc R
O22 O 0.3708(10) 0.7554(12) 0.5308(11) 0.100(5) Uani 1 1 d .
O23 O 0.3590(12) 0.4913(11) 0.4386(13) 0.087(4) Uani 1 1 d .
C7 C 1.1024(11) 0.4959(14) 0.7151(12) 0.059(4) Uani 1 1 d .
H7 H 1.0349 0.4823 0.6381 0.071 Uiso 1 1 calc R
O18 O 0.3567(9) 0.6290(11) 0.6835(11) 0.086(4) Uani 1 1 d .
C8 C 1.2537(14) 0.4347(12) 0.8622(12) 0.052(3) Uani 1 1 d .
H8 H 1.2934 0.3767 0.8918 0.062 Uiso 1 1 calc R
C10 C 0.8507(12) 0.3924(12) 1.2146(14) 0.056(3) Uani 1 1 d .
H10 H 0.8886 0.3334 1.2441 0.067 Uiso 1 1 calc R
O19 O 0.5707(9) 0.7604(12) 0.7320(11) 0.091(5) Uani 1 1 d .
C9 C 0.916(2) 0.0656(13) 0.4776(16) 0.086(6) Uani 1 1 d .
H9 H 0.8554 0.1094 0.4575 0.103 Uiso 1 1 calc R
N7 N 0.5840(10) 0.0887(8) 0.9970(11) 0.048(2) Uani 1 1 d .
N8 N 1.0258(17) 0.1070(11) 0.5719(13) 0.080(5) Uani 1 1 d .
O29 O 0.7581(15) 0.8512(15) 0.1287(14) 0.114(5) Uani 1 1 d .
C20 C 0.891(3) -0.0436(16) 0.4078(16) 0.100(8) Uani 1 1 d .
H20 H 0.8111 -0.0728 0.3440 0.120 Uiso 1 1 calc R
O28 O 0.5687(12) 0.6124(12) 0.4873(11) 0.089(4) Uani 1 1 d .
N10 N 0.887(4) 0.941(2) 0.923(2) 0.176(14) Uani 1 1 d .
C24 C 0.984(3) 0.9673(18) 0.884(2) 0.113(9) Uani 1 1 d .
H24 H 0.9711 0.9407 0.8041 0.135 Uiso 1 1 calc R
C25 C 0.906(3) 0.9686(19) 1.032(2) 0.119(10) Uani 1 1 d .
H25 H 0.8431 0.9443 1.0540 0.142 Uiso 1 1 calc R

loop_
_atom_site_aniso_label
_atom_site_aniso_U_11
_atom_site_aniso_U_22
_atom_site_aniso_U_33
_atom_site_aniso_U_23
_atom_site_aniso_U_13
_atom_site_aniso_U_12
C6 0.056(7) 0.038(6) 0.060(8) -0.014(6) 0.023(6) -0.006(5)
O10 0.043(5) 0.063(6) 0.067(6) 0.004(5) 0.029(4) -0.017(4)
O7 0.104(9) 0.068(7) 0.082(8) 0.017(6) 0.044(7) 0.017(7)
O1 0.103(9) 0.069(7) 0.078(7) 0.050(6) 0.054(7) 0.029(6)
C4 0.051(7) 0.045(6) 0.046(6) -0.001(5) 0.028(5) -0.005(5)
O14 0.066(6) 0.029(4) 0.115(9) 0.003(5) 0.060(6) 0.010(4)
O9 0.073(7) 0.133(11) 0.035(5) -0.020(6) 0.002(4) 0.059(7)
O5 0.058(6) 0.068(6) 0.086(7) 0.012(6) 0.036(5) 0.038(5)
C2 0.060(7) 0.040(6) 0.035(6) 0.002(5) 0.014(5) -0.002(5)
C12 0.069(9) 0.046(7) 0.057(8) -0.006(6) 0.036(7) -0.004(6)
C1 0.037(5) 0.031(5) 0.054(7) 0.000(5) 0.014(5) 0.000(4)
C3 0.043(6) 0.039(6) 0.043(6) -0.006(5) 0.021(5) -0.003(5)
O6 0.083(8) 0.087(9) 0.068(7) 0.010(6) 0.028(6) 0.017(7)
O11 0.138(10) 0.033(4) 0.087(7) 0.020(5) 0.082(8) 0.028(6)
O12 0.157(12) 0.033(4) 0.076(7) 0.011(5) 0.080(8) 0.024(6)
N2 0.053(6) 0.038(5) 0.044(5) -0.001(4) 0.024(5) -0.004(4)
O15 0.071(6) 0.109(9) 0.035(4) -0.015(5) -0.001(4) 0.060(6)
O2 0.059(6) 0.034(4) 0.111(8) -0.007(5) 0.056(6) 0.002(4)
O13 0.072(6) 0.035(4) 0.061(6) -0.001(4) -0.035(5) 0.014(4)
O16 0.075(6) 0.020(3) 0.048(5) 0.002(3) 0.006(4) 0.015(4)
O8 0.134(10) 0.035(4) 0.078(7) 0.013(5) 0.077(7) 0.019(5)
O3 0.067(6) 0.051(5) 0.042(4) -0.012(4) 0.031(4) 0.004(4)
N1 0.049(6) 0.035(5) 0.060(6) -0.007(5) 0.023(5) 0.003(4)
Mo1 0.0330(4) 0.0323(4) 0.0254(4) 0.0028(3) -0.0006(3) 0.0099(3)
Mo2 0.0464(5) 0.0195(4) 0.0346(4) 0.0014(3) 0.0047(4) 0.0048(3)
Mo3 0.0467(5) 0.0400(5) 0.0217(4) -0.0003(3) 0.0156(4) 0.0011(4)
Mo4 0.0274(4) 0.0362(5) 0.0489(5) 0.0015(4) 0.0164(4) -0.0033(3)
Mo5 0.0562(6) 0.0297(4) 0.0266(4) 0.0096(3) 0.0190(4) 0.0060(4)
Mo6 0.0291(4) 0.0453(5) 0.0535(6) 0.0092(5) 0.0187(4) 0.0157(4)
P1 0.0195(13) 0.0207(13) 0.0178(12) 0.0009(11) 0.0060(10) 0.0024(11)
Cu2 0.0847(13) 0.0424(9) 0.1126(17) -0.0192(10) 0.0707(13) -0.0196(9)
Cu1 0.164(2) 0.0529(11) 0.1100(18) -0.0466(12) 0.1040(19) -0.0488(14)
N6 0.045(5) 0.036(5) 0.055(6) -0.012(4) 0.028(5) -0.008(4)
N5 0.063(6) 0.034(5) 0.052(6) -0.011(4) 0.037(5) -0.011(5)
O21 0.062(6) 0.029(4) 0.135(10) -0.014(5) 0.056(7) -0.003(4)
O20 0.071(6) 0.109(9) 0.035(4) -0.010(5) 0.002(4) 0.059(6)
C11 0.047(6) 0.058(7) 0.033(5) 0.000(5) 0.016(5) -0.004(6)
O22 0.046(6) 0.122(11) 0.081(8) 0.069(8) -0.023(5) -0.018(6)
O23 0.082(8) 0.076(8) 0.105(10) 0.014(7) 0.046(8) 0.016(7)
C7 0.033(6) 0.083(10) 0.047(7) -0.001(7) 0.015(5) -0.007(6)
O18 0.044(5) 0.100(9) 0.083(8) 0.057(7) -0.005(5) -0.008(5)
C8 0.070(8) 0.049(7) 0.052(7) 0.014(6) 0.040(7) 0.014(6)
C10 0.045(7) 0.053(7) 0.071(9) 0.016(7) 0.027(6) 0.013(6)
O19 0.045(5) 0.120(10) 0.076(7) 0.071(7) -0.009(5) -0.014(6)
C9 0.142(17) 0.038(7) 0.076(11) -0.019(7) 0.065(12) -0.008(9)
N7 0.050(6) 0.028(4) 0.068(7) -0.001(4) 0.035(5) 0.000(4)
N8 0.137(14) 0.038(6) 0.070(8) -0.021(6) 0.073(10) -0.017(8)
O29 0.103(11) 0.128(13) 0.087(9) -0.004(9) 0.037(8) -0.009(9)
C20 0.16(2) 0.058(10) 0.055(9) -0.021(8) 0.047(12) -0.030(12)
O28 0.089(9) 0.091(9) 0.069(7) -0.004(7) 0.023(6) 0.025(7)
N10 0.29(4) 0.13(2) 0.099(18) 0.042(16) 0.06(2) 0.10(3)
C24 0.16(2) 0.053(10) 0.089(15) 0.022(11) 0.017(17) 0.021(13)
C25 0.18(3) 0.068(12) 0.077(13) 0.028(11) 0.023(16) 0.048(16)

loop_
_atom_type_symbol
_atom_type_description
_atom_type_scat_dispersion_real
_atom_type_scat_dispersion_imag
_atom_type_scat_source
C C 0.0033 0.0016 'International Tables Vol C Tables 4.2.6.8 and 6.1.1.4'
H H 0.0000 0.0000 'International Tables Vol C Tables 4.2.6.8 and 6.1.1.4'
N N 0.0061 0.0033 'International Tables Vol C Tables 4.2.6.8 and 6.1.1.4'
O O 0.0106 0.0060 'International Tables Vol C Tables 4.2.6.8 and 6.1.1.4'
P P 0.1023 0.0942 'International Tables Vol C Tables 4.2.6.8 and 6.1.1.4'
Cu Cu 0.3201 1.2651 'International Tables Vol C Tables 4.2.6.8 and 6.1.1.4'
Mo Mo -1.6832 0.6857 'International Tables Vol C Tables 4.2.6.8 and 6.1.1.4'

loop_
_geom_angle_atom_site_label_1
_geom_angle_atom_site_label_2
_geom_angle_atom_site_label_3
_geom_angle
_geom_angle_site_symmetry_1
_geom_angle_site_symmetry_3
C12 C6 N7 121.2(12) . 2_657
P1 O7 O23 57.3(7) . .
P1 O7 O28 56.5(7) . .
O23 O7 O28 95.3(9) . .
P1 O7 O6 56.7(6) . 2_666
O23 O7 O6 93.8(9) . 2_666
O28 O7 O6 89.6(9) . 2_666
P1 O7 Mo1 126.3(8) . .
O23 O7 Mo1 69.1(7) . .
O28 O7 Mo1 133.7(8) . .
O6 O7 Mo1 133.1(8) 2_666 .
P1 O7 Mo5 123.6(7) . 2_666
O23 O7 Mo5 134.1(8) . 2_666
O28 O7 Mo5 67.1(6) . 2_666
O6 O7 Mo5 126.3(8) 2_666 2_666
Mo1 O7 Mo5 92.4(4) . 2_666
N1 C4 C3 120.8(11) . .
Mo3 O14 Mo1 138.5(6) 2_666 .
Mo5 O9 Mo4 139.0(8) . .
C1 C2 N2 122.3(11) . .
C6 C12 N7 123.3(13) . .
C2 C1 N1 122.4(11) . .
N2 C3 C4 122.3(11) . .
P1 O6 O7 52.0(6) . 2_666
P1 O6 O23 52.7(6) . .
O7 O6 O23 88.5(8) 2_666 .
P1 O6 Mo6 123.5(6) . .
O7 O6 Mo6 132.5(8) 2_666 .
O23 O6 Mo6 70.9(6) . .
P1 O6 Mo3 123.7(7) . .
O7 O6 Mo3 71.7(6) 2_666 .
O23 O6 Mo3 136.0(8) . .
Mo6 O6 Mo3 93.9(5) . .
P1 O6 Mo2 121.2(7) . .
O7 O6 Mo2 131.6(8) 2_666 .
O23 O6 Mo2 127.4(8) . .
Mo6 O6 Mo2 93.0(5) . .
Mo3 O6 Mo2 93.4(4) . .
Mo4 O11 Mo1 138.4(7) . .
Mo1 O12 Mo6 141.6(7) . .
C3 N2 C2 116.6(11) . .
C3 N2 Cu1 119.9(8) . .
C2 N2 Cu1 123.1(8) . .
Mo2 O15 Mo5 138.9(6) . 2_666
Mo5 O2 Mo3 139.6(6) . .
Mo6 O8 Mo4 139.5(6) . .
C1 N1 C4 115.5(11) . .
C1 N1 Cu2 123.1(8) . .
C4 N1 Cu2 120.8(8) . .
O13 Mo1 O12 103.5(6) . .
O13 Mo1 O21 103.5(6) . .
O12 Mo1 O21 91.4(5) . .
O13 Mo1 O11 100.9(6) . .
O12 Mo1 O11 87.7(4) . .
O21 Mo1 O11 155.2(6) . .
O13 Mo1 O14 100.6(5) . .
O12 Mo1 O14 155.5(6) . .
O21 Mo1 O14 86.9(4) . .
O11 Mo1 O14 83.8(4) . .
O13 Mo1 O23 160.2(6) . .
O12 Mo1 O23 63.9(5) . .
O21 Mo1 O23 92.5(5) . .
O11 Mo1 O23 64.9(5) . .
O14 Mo1 O23 91.8(5) . .
O13 Mo1 O7 159.6(6) . .
O12 Mo1 O7 92.6(5) . .
O21 Mo1 O7 63.2(5) . .
O11 Mo1 O7 92.1(5) . .
O14 Mo1 O7 64.9(4) . .
O23 Mo1 O7 40.0(4) . .
O16 Mo2 O15 103.1(5) . .
O16 Mo2 O22 102.0(6) . .
O15 Mo2 O22 90.7(6) . .
O16 Mo2 O20 101.0(5) . .
O15 Mo2 O20 88.3(4) . .
O22 Mo2 O20 156.6(6) . .
O16 Mo2 O19 100.6(6) . .
O15 Mo2 O19 156.2(6) . .
O22 Mo2 O19 86.2(5) . .
O20 Mo2 O19 85.4(5) . .
O16 Mo2 O6 156.3(5) . .
O15 Mo2 O6 95.6(5) . .
O22 Mo2 O6 62.8(5) . .
O20 Mo2 O6 94.0(5) . .
O19 Mo2 O6 62.1(5) . .
O3 Mo3 O14 102.1(5) . 2_666
O3 Mo3 O19 102.5(6) . .
O14 Mo3 O19 90.5(5) 2_666 .
O3 Mo3 O18 101.3(6) . .
O14 Mo3 O18 156.4(6) 2_666 .
O19 Mo3 O18 87.0(4) . .
O3 Mo3 O2 101.4(5) . .
O14 Mo3 O2 88.5(4) 2_666 .
O19 Mo3 O2 155.7(6) . .
O18 Mo3 O2 84.3(5) . .
O3 Mo3 O6 158.4(5) . .
O14 Mo3 O6 95.3(5) 2_666 .
O19 Mo3 O6 64.2(5) . .
O18 Mo3 O6 62.6(5) . .
O2 Mo3 O6 91.7(5) . .
O10 Mo4 O11 101.2(5) . .
O10 Mo4 O20 101.2(6) . 2_666
O11 Mo4 O20 90.4(5) . 2_666
O10 Mo4 O8 102.0(5) . .
O11 Mo4 O8 88.4(4) . .
O20 Mo4 O8 156.6(5) 2_666 .
O10 Mo4 O9 102.0(6) . .
O11 Mo4 O9 156.7(6) . .
O20 Mo4 O9 87.0(4) 2_666 .
O8 Mo4 O9 85.0(5) . .
O10 Mo4 O28 160.0(5) . 2_666
O11 Mo4 O28 94.9(5) . 2_666
O20 Mo4 O28 66.6(5) 2_666 2_666
O8 Mo4 O28 90.2(5) . 2_666
O9 Mo4 O28 62.9(5) . 2_666
O10 Mo4 O23 158.4(5) . .
O11 Mo4 O23 63.7(5) . .
O20 Mo4 O23 94.5(5) 2_666 .
O8 Mo4 O23 64.2(4) . .
O9 Mo4 O23 93.4(6) . .
O28 Mo4 O23 41.5(5) 2_666 .
O1 Mo5 O9 104.9(7) . .
O1 Mo5 O2 102.2(6) . .
O9 Mo5 O2 90.8(5) . .
O1 Mo5 O21 99.8(6) . 2_666
O9 Mo5 O21 155.2(6) . 2_666
O2 Mo5 O21 86.4(4) . 2_666
O1 Mo5 O15 101.0(6) . 2_666
O9 Mo5 O15 87.8(4) . 2_666
O2 Mo5 O15 156.3(6) . 2_666
O21 Mo5 O15 85.0(5) 2_666 2_666
O1 Mo5 O28 161.8(5) . 2_666
O9 Mo5 O28 63.8(5) . 2_666
O2 Mo5 O28 92.5(5) . 2_666
O21 Mo5 O28 91.7(5) 2_666 2_666
O15 Mo5 O28 65.7(5) 2_666 2_666
O1 Mo5 O7 156.6(5) . 2_666
O9 Mo5 O7 95.4(6) . 2_666
O2 Mo5 O7 65.2(4) . 2_666
O21 Mo5 O7 61.2(5) 2_666 2_666
O15 Mo5 O7 91.3(5) 2_666 2_666
O28 Mo5 O7 41.1(4) 2_666 2_666
O5 Mo6 O18 104.4(6) . .
O5 Mo6 O8 102.0(5) . .
O18 Mo6 O8 90.7(5) . .
O5 Mo6 O22 101.0(6) . .
O18 Mo6 O22 88.3(5) . .
O8 Mo6 O22 156.5(6) . .
O5 Mo6 O12 99.9(6) . .
O18 Mo6 O12 155.7(6) . .
O8 Mo6 O12 85.9(4) . .
O22 Mo6 O12 85.4(5) . .
O5 Mo6 O6 160.0(5) . .
O18 Mo6 O6 63.8(5) . .
O8 Mo6 O6 94.5(5) . .
O22 Mo6 O6 64.2(5) . .
O12 Mo6 O6 92.5(5) . .
O5 Mo6 O23 156.3(5) . .
O18 Mo6 O23 95.7(6) . .
O8 Mo6 O23 64.7(4) . .
O22 Mo6 O23 92.0(6) . .
O12 Mo6 O23 61.2(5) . .
O6 Mo6 O23 43.2(4) . .
O7 P1 O7 180.000(4) . 2_666
O7 P1 O23 66.9(7) . .
O7 P1 O23 113.1(7) 2_666 .
O7 P1 O23 113.1(7) . 2_666
O7 P1 O23 66.9(7) 2_666 2_666
O23 P1 O23 179.999(2) . 2_666
O7 P1 O28 110.4(7) . 2_666
O7 P1 O28 69.6(7) 2_666 2_666
O23 P1 O28 69.9(7) . 2_666
O23 P1 O28 110.1(7) 2_666 2_666
O7 P1 O28 69.6(7) . .
O7 P1 O28 110.4(7) 2_666 .
O23 P1 O28 110.1(7) . .
O23 P1 O28 69.9(7) 2_666 .
O28 P1 O28 179.998(2) 2_666 .
O7 P1 O6 108.7(7) . .
O7 P1 O6 71.3(7) 2_666 .
O23 P1 O6 71.2(7) . .
O23 P1 O6 108.8(7) 2_666 .
O28 P1 O6 105.4(7) 2_666 .
O28 P1 O6 74.6(7) . .
O7 P1 O6 71.3(7) . 2_666
O7 P1 O6 108.7(7) 2_666 2_666
O23 P1 O6 108.8(7) . 2_666
O23 P1 O6 71.2(7) 2_666 2_666
O28 P1 O6 74.6(7) 2_666 2_666
O28 P1 O6 105.4(7) . 2_666
O6 P1 O6 180.0(7) . 2_666
N7 Cu2 N1 126.7(4) . .
N7 Cu2 N6 121.8(4) . .
N1 Cu2 N6 110.4(4) . .
N5 Cu1 N8 148.9(5) . .
N5 Cu1 N2 103.9(4) . .
N8 Cu1 N2 107.1(5) . .
C11 N6 C10 117.4(10) . .
C11 N6 Cu2 121.3(9) . .
C10 N6 Cu2 120.9(10) . .
C7 N5 C8 116.4(11) . .
C7 N5 Cu1 122.2(9) . .
C8 N5 Cu1 119.7(10) . .
Mo1 O21 Mo5 142.7(7) . 2_666
Mo4 O20 Mo2 137.9(6) 2_666 .
N6 C11 C8 122.6(12) . 2_767
Mo2 O22 Mo6 139.5(7) . .
P1 O23 O7 55.8(6) . .
P1 O23 O28 55.7(6) . 2_666
O7 O23 O28 93.7(9) . 2_666
P1 O23 O6 56.1(6) . .
O7 O23 O6 92.3(9) . .
O28 O23 O6 88.6(9) 2_666 .
P1 O23 Mo1 126.7(8) . .
O7 O23 Mo1 70.9(7) . .
O28 O23 Mo1 135.9(8) 2_666 .
O6 O23 Mo1 131.6(8) . .
P1 O23 Mo6 122.1(7) . .
O7 O23 Mo6 133.4(8) . .
O28 O23 Mo6 124.4(8) 2_666 .
O6 O23 Mo6 66.0(6) . .
Mo1 O23 Mo6 92.7(5) . .
P1 O23 Mo4 122.5(7) . .
O7 O23 Mo4 131.3(8) . .
O28 O23 Mo4 66.8(6) 2_666 .
O6 O23 Mo4 129.0(8) . .
Mo1 O23 Mo4 92.2(4) . .
Mo6 O23 Mo4 91.2(4) . .
N5 C7 C10 122.0(12) . 2_767
Mo6 O18 Mo3 139.1(8) . .
N5 C8 C11 121.3(13) . 2_767
N6 C10 C7 120.1(13) . 2_767
Mo3 O19 Mo2 140.0(7) . .
N8 C9 C20 120(2) . .
C12 N7 C6 115.4(11) . 2_657
C12 N7 Cu2 122.8(10) . .
C6 N7 Cu2 121.8(8) 2_657 .
C20 N8 C9 117.1(14) 2_756 .
C20 N8 Cu1 120.6(14) 2_756 .
C9 N8 Cu1 122.1(14) . .
N8 C20 C9 123(2) 2_756 .
P1 O28 O7 53.9(6) . .
P1 O28 O23 54.5(6) . 2_666
O7 O28 O23 92.3(9) . 2_666
P1 O28 Mo5 125.6(6) . 2_666
O7 O28 Mo5 71.8(6) . 2_666
O23 O28 Mo5 135.8(8) 2_666 2_666
P1 O28 Mo4 126.0(7) . 2_666
O7 O28 Mo4 139.2(8) . 2_666
O23 O28 Mo4 71.6(6) 2_666 2_666
Mo5 O28 Mo4 93.7(5) 2_666 2_666
C25 N10 C24 123(4) . .
C25 C24 N10 117(3) 2_777 .
N10 C25 C24 120(4) . 2_777

loop_
_geom_bond_atom_site_label_1
_geom_bond_atom_site_label_2
_geom_bond_distance
_geom_bond_site_symmetry_2
C6 C12 1.328(19) .
C6 N7 1.343(18) 2_657
O10 Mo4 1.671(8) .
O7 P1 1.498(13) .
O7 O23 1.665(19) .
O7 O28 1.738(18) .
O7 O6 1.801(18) 2_666
O7 Mo1 2.447(14) .
O7 Mo5 2.510(13) 2_666
O1 Mo5 1.672(9) .
C4 N1 1.360(16) .
C4 C3 1.367(17) .
O14 Mo3 1.851(10) 2_666
O14 Mo1 1.960(9) .
O9 Mo5 1.860(10) .
O9 Mo4 1.932(10) .
O5 Mo6 1.665(9) .
C2 C1 1.333(18) .
C2 N2 1.337(16) .
C12 N7 1.338(16) .
C1 N1 1.359(16) .
C3 N2 1.331(15) .
O6 P1 1.590(13) .
O6 O7 1.801(18) 2_666
O6 O23 1.812(18) .
O6 Mo6 2.420(13) .
O6 Mo3 2.430(12) .
O6 Mo2 2.484(14) .
O11 Mo4 1.861(11) .
O11 Mo1 1.941(10) .
O12 Mo1 1.847(9) .
O12 Mo6 1.925(10) .
N2 Cu1 2.097(11) .
O15 Mo2 1.855(10) .
O15 Mo5 1.934(9) 2_666
O2 Mo5 1.867(8) .
O2 Mo3 1.954(9) .
O13 Mo1 1.628(8) .
O16 Mo2 1.660(7) .
O8 Mo6 1.900(9) .
O8 Mo4 1.923(9) .
O3 Mo3 1.669(8) .
N1 Cu2 1.975(11) .
Mo1 O21 1.858(10) .
Mo1 O23 2.418(14) .
Mo2 O22 1.893(11) .
Mo2 O20 1.920(10) .
Mo2 O19 1.944(10) .
Mo3 O14 1.851(10) 2_666
Mo3 O19 1.861(11) .
Mo3 O18 1.934(10) .
Mo4 O20 1.896(9) 2_666
Mo4 O28 2.437(14) 2_666
Mo4 O23 2.515(13) .
Mo5 O21 1.919(10) 2_666
Mo5 O15 1.934(9) 2_666
Mo5 O28 2.434(14) 2_666
Mo5 O7 2.510(13) 2_666
Mo6 O18 1.846(10) .
Mo6 O22 1.900(11) .
Mo6 O23 2.503(13) .
P1 O7 1.498(13) 2_666
P1 O23 1.523(13) .
P1 O23 1.523(13) 2_666
P1 O28 1.546(15) 2_666
P1 O28 1.546(15) .
P1 O6 1.590(13) 2_666
Cu2 N7 1.968(10) .
Cu2 N6 1.997(9) .
Cu1 N5 1.941(9) .
Cu1 N8 1.949(11) .
N6 C11 1.307(18) .
N6 C10 1.333(17) .
N5 C7 1.323(19) .
N5 C8 1.335(18) .
O21 Mo5 1.919(10) 2_666
O20 Mo4 1.896(9) 2_666
C11 C8 1.368(18) 2_767
O23 O28 1.757(19) 2_666
C7 C10 1.40(2) 2_767
C8 C11 1.368(18) 2_767
C10 C7 1.40(2) 2_767
C9 N8 1.31(3) .
C9 C20 1.39(2) .
N7 C6 1.343(18) 2_657
N8 C20 1.31(3) 2_756
C20 N8 1.31(3) 2_756
O28 O23 1.757(19) 2_666
O28 Mo5 2.434(14) 2_666
O28 Mo4 2.437(14) 2_666
N10 C25 1.25(3) .
N10 C24 1.45(4) .
C24 C25 1.33(3) 2_777
C25 C24 1.33(3) 2_777
